data_7112022
loop_
_publ_author_name
'Xianbin Xu'
'Xiaolong Yang'
'Jingshuang Dang'
'Guijiang Zhou'
'Yong Wu'
'Hua Li'
'Wai-Yeung Wong'

_publ_section_title
;
 Trifunctional IrIII ppy-type asymmetric phosphorescent emitters with
 ambipolar features for highly efficient electroluminescent devices
;
_journal_name_full Chem.Commun.
_journal_page_first 2473
_journal_paper_doi 10.1039/c3cc47875k
_journal_volume 50
_journal_year 2014
_chemical_formula_sum 'C39 H31 Ir N2 O5 S'
_chemical_formula_weight 831.92
_chemical_name_systematic
; 
 ? 
;
_space_group_IT_number 2
_symmetry_cell_setting triclinic
_symmetry_space_group_name_Hall '-P 1'
_symmetry_space_group_name_H-M 'P -1'
_atom_sites_solution_hydrogens geom
_atom_sites_solution_primary direct
_atom_sites_solution_secondary difmap
_audit_creation_method SHELXL-97
_cell_angle_alpha 81.042(4)
_cell_angle_beta 89.413(5)
_cell_angle_gamma 89.088(4)
_cell_formula_units_Z 2
_cell_length_a 9.669(2)
_cell_length_b 12.029(3)
_cell_length_c 14.928(4)
_cell_measurement_temperature 293(2)
_cell_volume 1714.8(7)
_computing_structure_refinement 'SHELXL-97 (Sheldrick, 1997)'
_computing_structure_solution 'SHELXS-97 (Sheldrick, 1990)'
_diffrn_ambient_temperature 293(2)
_diffrn_measured_fraction_theta_full 0.995
_diffrn_measured_fraction_theta_max 0.995
_diffrn_radiation_monochromator graphite
_diffrn_radiation_source 'fine-focus sealed tube'
_diffrn_radiation_type MoK\a
_diffrn_radiation_wavelength 0.71073
_diffrn_reflns_av_R_equivalents 0.0724
_diffrn_reflns_av_sigmaI/netI 0.1636
_diffrn_reflns_limit_h_max 11
_diffrn_reflns_limit_h_min -10
_diffrn_reflns_limit_k_max 13
_diffrn_reflns_limit_k_min -13
_diffrn_reflns_limit_l_max 17
_diffrn_reflns_limit_l_min -11
_diffrn_reflns_number 7959
_diffrn_reflns_theta_full 24.00
_diffrn_reflns_theta_max 24.00
_diffrn_reflns_theta_min 1.38
_exptl_absorpt_coefficient_mu 4.001
_exptl_absorpt_correction_T_max 0.4469
_exptl_absorpt_correction_T_min 0.3799
_exptl_crystal_colour orange
_exptl_crystal_density_diffrn 1.611
_exptl_crystal_density_method 'not measured'
_exptl_crystal_description block
_exptl_crystal_F_000 824
_exptl_crystal_size_max 0.30
_exptl_crystal_size_mid 0.26
_exptl_crystal_size_min 0.24
_refine_diff_density_max 1.323
_refine_diff_density_min -1.124
_refine_diff_density_rms 0.239
_refine_ls_extinction_method none
_refine_ls_goodness_of_fit_ref 0.957
_refine_ls_hydrogen_treatment constr
_refine_ls_matrix_type full
_refine_ls_number_parameters 362
_refine_ls_number_reflns 5343
_refine_ls_number_restraints 109
_refine_ls_restrained_S_all 0.958
_refine_ls_R_factor_all 0.1436
_refine_ls_R_factor_gt 0.0777
_refine_ls_shift/su_max 0.006
_refine_ls_shift/su_mean 0.000
_refine_ls_structure_factor_coef Fsqd
_refine_ls_weighting_details 'calc w=1/[\s^2^(Fo^2^)+(0.1201P)^2^+0.0000P] where P=(Fo^2^+2Fc^2^)/3'
_refine_ls_weighting_scheme calc
_refine_ls_wR_factor_gt 0.1770
_refine_ls_wR_factor_ref 0.2355
_reflns_number_gt 2945
_reflns_number_total 5343
_reflns_threshold_expression >2sigma(I)
_cod_data_source_file c3cc47875k.txt
_cod_data_source_block zz
_cod_original_sg_symbol_H-M P-1
_cod_database_code 7112022

loop_
_symmetry_equiv_pos_as_xyz
'x, y, z'
'-x, -y, -z'

loop_
_atom_site_label
_atom_site_type_symbol
_atom_site_fract_x
_atom_site_fract_y
_atom_site_fract_z
_atom_site_U_iso_or_equiv
_atom_site_adp_type
_atom_site_occupancy
_atom_site_symmetry_multiplicity
_atom_site_calc_flag
_atom_site_refinement_flags
Ir1 Ir 0.27480(8) 0.26372(6) 0.90688(5) 0.0576(3) Uani 1 1 d .
N1 N 0.4549(16) 0.2643(14) 0.9753(11) 0.067(4) Uani 1 1 d .
N2 N 0.1009(14) 0.2584(13) 0.8294(11) 0.061(4) Uani 1 1 d .
C1 C -0.021(2) 0.3090(16) 0.8451(13) 0.067(5) Uani 1 1 d .
H1A H -0.0284 0.3457 0.8954 0.080 Uiso 1 1 calc R
C2 C -0.132(2) 0.309(2) 0.7919(15) 0.083(6) Uani 1 1 d .
H2A H -0.2141 0.3453 0.8035 0.100 Uiso 1 1 calc R
C3 C -0.118(2) 0.2509(18) 0.7182(17) 0.083(7) Uani 1 1 d .
H3A H -0.1921 0.2522 0.6792 0.100 Uiso 1 1 calc R
C4 C -0.003(2) 0.1935(18) 0.7000(15) 0.078(6) Uani 1 1 d .
H4A H 0.0008 0.1517 0.6526 0.094 Uiso 1 1 calc R
C5 C 0.112(2) 0.2010(16) 0.7586(14) 0.070(6) Uani 1 1 d .
C6 C 0.247(2) 0.1462(19) 0.7545(14) 0.084(6) Uani 1 1 d .
C7 C 0.281(3) 0.068(2) 0.6936(16) 0.109(8) Uani 1 1 d .
H7A H 0.2127 0.0482 0.6560 0.131 Uiso 1 1 calc R
C8 C 0.413(3) 0.020(2) 0.689(2) 0.123(10) Uani 1 1 d .
H8A H 0.4364 -0.0273 0.6474 0.148 Uiso 1 1 calc R
C9 C 0.506(4) 0.050(3) 0.7508(19) 0.141(4) Uani 1 1 d .
C10 C 0.479(2) 0.1194(19) 0.8118(14) 0.083(7) Uani 1 1 d .
H10A H 0.5491 0.1347 0.8500 0.099 Uiso 1 1 calc R
C11 C 0.3432(18) 0.1706(16) 0.8193(13) 0.069(5) Uani 1 1 d .
C12 C 0.690(2) -0.0322(17) 0.6850(11) 0.141(4) Uani 1 1 d GU
C13 C 0.704(2) 0.0372(14) 0.6019(13) 0.146(5) Uani 1 1 d GU
H13A H 0.6589 0.1068 0.5917 0.175 Uiso 1 1 calc R
C14 C 0.786(2) 0.0025(16) 0.5339(10) 0.156(5) Uani 1 1 d GU
H14A H 0.7952 0.0489 0.4783 0.187 Uiso 1 1 calc R
C15 C 0.853(2) -0.1015(18) 0.5490(11) 0.161(5) Uani 1 1 d GU
H15A H 0.9080 -0.1247 0.5035 0.194 Uiso 1 1 calc R
C16 C 0.839(2) -0.1709(14) 0.6322(13) 0.154(5) Uani 1 1 d GU
H16A H 0.8844 -0.2405 0.6423 0.185 Uiso 1 1 calc R
C17 C 0.758(2) -0.1362(15) 0.7001(10) 0.141(4) Uani 1 1 d GU
H17A H 0.7481 -0.1826 0.7557 0.170 Uiso 1 1 calc R
C18 C 0.5026(19) 0.1791(19) 1.0413(14) 0.074(6) Uani 1 1 d .
H18A H 0.4491 0.1155 1.0574 0.089 Uiso 1 1 calc R
C19 C 0.623(2) 0.186(2) 1.0823(19) 0.106(9) Uani 1 1 d .
H19A H 0.6527 0.1274 1.1266 0.127 Uiso 1 1 calc R
C20 C 0.703(2) 0.277(3) 1.0600(16) 0.114(10) Uani 1 1 d .
H20A H 0.7874 0.2804 1.0887 0.136 Uiso 1 1 calc R
C21 C 0.659(2) 0.368(2) 0.9922(17) 0.091(7) Uani 1 1 d .
H21A H 0.7125 0.4318 0.9783 0.110 Uiso 1 1 calc R
C22 C 0.5352(19) 0.359(2) 0.9476(13) 0.071(6) Uani 1 1 d .
C23 C 0.4751(18) 0.4419(17) 0.8746(14) 0.067(6) Uani 1 1 d .
C24 C 0.3520(18) 0.4051(16) 0.8426(12) 0.061(5) Uani 1 1 d .
C25 C 0.290(4) 0.487(3) 0.770(2) 0.156(2) Uani 1 1 d U
H25A H 0.2056 0.4686 0.7471 0.188 Uiso 1 1 calc R
C26 C 0.345(3) 0.5848(17) 0.7335(13) 0.080(7) Uani 1 1 d .
C27 C 0.467(3) 0.621(2) 0.7630(18) 0.105(9) Uani 1 1 d .
H27A H 0.5059 0.6888 0.7379 0.125 Uiso 1 1 calc R
C28 C 0.530(2) 0.549(2) 0.8323(19) 0.098(9) Uani 1 1 d .
H28A H 0.6134 0.5715 0.8536 0.117 Uiso 1 1 calc R
C29 C 0.333(2) 0.6509(19) 0.5521(11) 0.156(2) Uani 1 1 d GU
C30 C 0.2724(18) 0.5718(17) 0.5069(15) 0.156(2) Uani 1 1 d GU
H30A H 0.1948 0.5334 0.5316 0.188 Uiso 1 1 calc R
C31 C 0.328(2) 0.5501(15) 0.4249(15) 0.156(2) Uani 1 1 d GU
H31A H 0.2868 0.4972 0.3947 0.188 Uiso 1 1 calc R
C32 C 0.444(2) 0.6075(19) 0.3881(11) 0.156(2) Uani 1 1 d GU
H32A H 0.4804 0.5930 0.3332 0.188 Uiso 1 1 calc R
C33 C 0.5045(17) 0.6866(17) 0.4332(15) 0.156(2) Uani 1 1 d GU
H33A H 0.5822 0.7250 0.4086 0.188 Uiso 1 1 calc R
C34 C 0.449(2) 0.7083(15) 0.5153(15) 0.156(2) Uani 1 1 d GU
H34A H 0.4902 0.7612 0.5455 0.188 Uiso 1 1 calc R
C35 C 0.047(2) 0.3886(19) 1.1291(15) 0.088(7) Uani 1 1 d .
H35A H 0.0687 0.4640 1.1020 0.131 Uiso 1 1 calc R
H35B H 0.0864 0.3729 1.1886 0.131 Uiso 1 1 calc R
H35C H -0.0518 0.3809 1.1338 0.131 Uiso 1 1 calc R
C36 C 0.1043(19) 0.308(2) 1.0721(13) 0.073(6) Uani 1 1 d .
C37 C 0.081(2) 0.1959(19) 1.0974(15) 0.083(7) Uani 1 1 d .
H37A H 0.0257 0.1770 1.1489 0.099 Uiso 1 1 calc R
C38 C 0.129(2) 0.1046(18) 1.0554(16) 0.073(6) Uani 1 1 d .
C39 C 0.093(3) -0.005(2) 1.1032(16) 0.123(10) Uani 1 1 d .
H39A H 0.1296 -0.0622 1.0707 0.184 Uiso 1 1 calc R
H39B H -0.0055 -0.0112 1.1079 0.184 Uiso 1 1 calc R
H39C H 0.1322 -0.0153 1.1629 0.184 Uiso 1 1 calc R
O1 O 0.636(2) -0.0020(18) 0.7578(12) 0.142(8) Uani 1 1 d .
O2 O 0.293(3) 0.7879(13) 0.6565(18) 0.187(10) Uani 1 1 d D
S1 S 0.2624(9) 0.6743(6) 0.6484(5) 0.107(2) Uani 1 1 d DU
O4 O 0.1783(12) 0.3550(10) 1.0038(8) 0.062(3) Uani 1 1 d .
O5 O 0.2101(14) 0.1106(10) 0.9888(10) 0.073(4) Uani 1 1 d .
O3 O 0.1203(18) 0.6460(17) 0.6505(12) 0.159(9) Uani 1 1 d D

loop_
_atom_site_aniso_label
_atom_site_aniso_U_11
_atom_site_aniso_U_22
_atom_site_aniso_U_33
_atom_site_aniso_U_23
_atom_site_aniso_U_13
_atom_site_aniso_U_12
Ir1 0.0571(5) 0.0565(5) 0.0586(5) -0.0056(3) -0.0050(3) -0.0093(3)
N1 0.065(10) 0.072(11) 0.068(11) -0.019(9) 0.009(9) -0.015(9)
N2 0.039(9) 0.062(10) 0.080(11) -0.003(9) -0.010(8) 0.002(8)
C1 0.071(14) 0.076(14) 0.052(12) -0.009(10) 0.000(11) -0.010(12)
C2 0.066(14) 0.107(18) 0.077(15) -0.018(14) -0.014(12) 0.019(13)
C3 0.064(14) 0.078(15) 0.110(19) -0.021(14) -0.036(13) 0.000(12)
C4 0.070(14) 0.088(16) 0.088(16) -0.046(13) -0.019(12) 0.001(13)
C5 0.085(15) 0.051(12) 0.074(14) -0.009(10) -0.012(12) -0.021(11)
C6 0.090(17) 0.092(17) 0.072(15) -0.023(13) -0.029(13) 0.020(14)
C7 0.12(2) 0.15(2) 0.076(16) -0.049(17) -0.010(15) 0.002(19)
C8 0.10(2) 0.13(2) 0.15(3) -0.06(2) -0.061(19) 0.059(18)
C9 0.188(8) 0.160(8) 0.084(6) -0.051(6) -0.031(7) 0.077(7)
C10 0.062(13) 0.126(19) 0.072(14) -0.052(14) -0.016(11) 0.006(13)
C11 0.047(11) 0.079(14) 0.076(14) 0.004(11) -0.015(10) -0.018(10)
C12 0.188(8) 0.160(8) 0.084(6) -0.051(6) -0.031(7) 0.077(7)
C13 0.192(11) 0.167(10) 0.087(8) -0.049(8) -0.027(9) 0.074(9)
C14 0.205(12) 0.178(11) 0.092(9) -0.047(9) -0.020(9) 0.078(10)
C15 0.209(12) 0.184(11) 0.097(9) -0.048(9) -0.014(9) 0.084(10)
C16 0.202(11) 0.174(10) 0.093(9) -0.050(8) -0.020(9) 0.085(9)
C17 0.188(8) 0.160(8) 0.084(6) -0.051(6) -0.031(7) 0.077(7)
C18 0.051(12) 0.098(17) 0.074(14) -0.017(13) -0.018(11) -0.003(12)
C19 0.061(15) 0.13(2) 0.12(2) -0.009(18) 0.000(15) -0.015(16)
C20 0.061(15) 0.21(3) 0.066(15) 0.000(18) -0.012(13) 0.03(2)
C21 0.051(13) 0.13(2) 0.105(19) -0.047(17) 0.009(13) -0.031(14)
C22 0.052(12) 0.121(19) 0.047(11) -0.039(12) 0.010(10) 0.000(13)
C23 0.043(11) 0.089(15) 0.080(14) -0.046(12) 0.013(10) -0.011(11)
C24 0.057(11) 0.079(13) 0.048(11) -0.014(10) 0.009(9) 0.005(10)
C25 0.165(4) 0.164(4) 0.129(4) 0.002(4) 0.024(4) 0.060(4)
C26 0.14(2) 0.058(13) 0.043(11) -0.003(10) 0.031(13) -0.010(14)
C27 0.15(3) 0.090(19) 0.074(17) -0.007(15) 0.030(17) -0.027(19)
C28 0.082(16) 0.101(18) 0.12(2) -0.049(16) 0.066(16) -0.072(15)
C29 0.165(4) 0.164(4) 0.129(4) 0.002(4) 0.024(4) 0.060(4)
C30 0.165(4) 0.164(4) 0.129(4) 0.002(4) 0.024(4) 0.060(4)
C31 0.165(4) 0.164(4) 0.129(4) 0.002(4) 0.024(4) 0.060(4)
C32 0.165(4) 0.164(4) 0.129(4) 0.002(4) 0.024(4) 0.060(4)
C33 0.165(4) 0.164(4) 0.129(4) 0.002(4) 0.024(4) 0.060(4)
C34 0.165(4) 0.164(4) 0.129(4) 0.002(4) 0.024(4) 0.060(4)
C35 0.065(14) 0.113(18) 0.085(16) -0.020(14) 0.034(12) -0.005(13)
C36 0.054(12) 0.108(18) 0.049(12) 0.013(12) -0.004(10) -0.017(12)
C37 0.070(14) 0.082(17) 0.087(16) 0.020(14) -0.006(12) -0.023(13)
C38 0.062(13) 0.071(15) 0.080(16) 0.009(13) -0.026(12) -0.017(12)
C39 0.16(3) 0.098(19) 0.096(19) 0.028(15) -0.018(18) -0.069(18)
O1 0.142(16) 0.185(19) 0.112(14) -0.073(14) -0.042(12) 0.075(15)
O2 0.26(3) 0.058(12) 0.24(3) -0.005(14) -0.01(2) 0.012(15)
S1 0.135(5) 0.082(4) 0.094(4) 0.010(3) 0.043(4) 0.030(4)
O4 0.056(7) 0.072(8) 0.058(8) -0.008(6) 0.007(6) -0.009(6)
O5 0.067(9) 0.062(9) 0.082(10) 0.009(7) -0.018(8) -0.019(7)
O3 0.16(2) 0.19(2) 0.094(13) 0.062(13) 0.038(14) 0.066(17)

loop_
_atom_type_symbol
_atom_type_description
_atom_type_scat_dispersion_real
_atom_type_scat_dispersion_imag
_atom_type_scat_source
C C 0.0033 0.0016 'International Tables Vol C Tables 4.2.6.8 and 6.1.1.4'
H H 0.0000 0.0000 'International Tables Vol C Tables 4.2.6.8 and 6.1.1.4'
N N 0.0061 0.0033 'International Tables Vol C Tables 4.2.6.8 and 6.1.1.4'
O O 0.0106 0.0060 'International Tables Vol C Tables 4.2.6.8 and 6.1.1.4'
S S 0.1246 0.1234 'International Tables Vol C Tables 4.2.6.8 and 6.1.1.4'
Ir Ir -1.4442 7.9887 'International Tables Vol C Tables 4.2.6.8 and 6.1.1.4'

loop_
_geom_angle_atom_site_label_1
_geom_angle_atom_site_label_2
_geom_angle_atom_site_label_3
_geom_angle
C11 Ir1 C24 95.2(7)
C11 Ir1 N1 96.1(7)
C24 Ir1 N1 80.8(7)
C11 Ir1 N2 79.5(7)
C24 Ir1 N2 98.4(7)
N1 Ir1 N2 175.4(6)
C11 Ir1 O4 173.4(6)
C24 Ir1 O4 89.9(6)
N1 Ir1 O4 88.9(5)
N2 Ir1 O4 95.6(6)
C11 Ir1 O5 87.0(7)
C24 Ir1 O5 173.0(6)
N1 Ir1 O5 92.4(6)
N2 Ir1 O5 88.6(5)
O4 Ir1 O5 88.5(5)
C18 N1 C22 120.3(17)
C18 N1 Ir1 125.7(13)
C22 N1 Ir1 114.0(14)
C5 N2 C1 119.1(17)
C5 N2 Ir1 117.0(12)
C1 N2 Ir1 123.9(14)
C2 C1 N2 123.3(19)
C1 C2 C3 117(2)
C4 C3 C2 124(2)
C3 C4 C5 115.5(19)
N2 C5 C4 121.0(19)
N2 C5 C6 112.2(17)
C4 C5 C6 126.7(19)
C11 C6 C7 121(2)
C11 C6 C5 114.9(19)
C7 C6 C5 124(2)
C8 C7 C6 123(2)
C7 C8 C9 114(3)
C10 C9 C8 126(3)
C10 C9 O1 115(3)
C8 C9 O1 119(2)
C9 C10 C11 122(2)
C6 C11 C10 114.3(19)
C6 C11 Ir1 116.2(15)
C10 C11 Ir1 129.5(14)
O1 C12 C13 125.3(17)
O1 C12 C17 113.7(16)
C13 C12 C17 120.0
C12 C13 C14 120.0
C13 C14 C15 120.0
C16 C15 C14 120.0
C15 C16 C17 120.0
C16 C17 C12 120.0
C19 C18 N1 122(2)
C20 C19 C18 120(3)
C19 C20 C21 120(2)
C22 C21 C20 119(2)
N1 C22 C21 118(2)
N1 C22 C23 115.2(17)
C21 C22 C23 127(2)
C24 C23 C28 119(2)
C24 C23 C22 112.1(18)
C28 C23 C22 129(2)
C23 C24 C25 113(2)
C23 C24 Ir1 117.6(15)
C25 C24 Ir1 129(2)
C26 C25 C24 126(3)
C25 C26 C27 122(3)
C25 C26 S1 121(3)
C27 C26 S1 116.6(19)
C28 C27 C26 116(2)
C27 C28 C23 125(2)
C30 C29 C34 120.0
C30 C29 S1 117.9(17)
C34 C29 S1 122.1(17)
C31 C30 C29 120.0
C30 C31 C32 120.0
C31 C32 C33 120.0
C34 C33 C32 120.0
C33 C34 C29 120.0
O4 C36 C37 127(2)
O4 C36 C35 113.8(19)
C37 C36 C35 118.8(19)
C36 C37 C38 128(2)
O5 C38 C37 126.1(19)
O5 C38 C39 119(2)
C37 C38 C39 115(2)
C12 O1 C9 117.8(19)
O3 S1 O2 116.3(15)
O3 S1 C29 109.8(14)
O2 S1 C29 106.3(15)
O3 S1 C26 108.1(12)
O2 S1 C26 109.3(14)
C29 S1 C26 106.5(9)
C36 O4 Ir1 123.6(13)
C38 O5 Ir1 125.2(14)

loop_
_geom_bond_atom_site_label_1
_geom_bond_atom_site_label_2
_geom_bond_distance
Ir1 C11 1.95(2)
Ir1 C24 1.972(19)
Ir1 N1 2.028(16)
Ir1 N2 2.058(14)
Ir1 O4 2.145(12)
Ir1 O5 2.144(13)
N1 C18 1.38(2)
N1 C22 1.39(2)
N2 C5 1.35(2)
N2 C1 1.35(2)
C1 C2 1.34(3)
C2 C3 1.39(3)
C3 C4 1.34(3)
C4 C5 1.44(3)
C5 C6 1.46(3)
C6 C11 1.42(3)
C6 C7 1.44(3)
C7 C8 1.39(3)
C8 C9 1.39(4)
C9 C10 1.35(3)
C9 O1 1.40(3)
C10 C11 1.45(3)
C12 O1 1.30(2)
C12 C13 1.3900
C12 C17 1.3900
C13 C14 1.3900
C14 C15 1.3900
C15 C16 1.3900
C16 C17 1.3900
C18 C19 1.33(3)
C19 C20 1.34(4)
C20 C21 1.43(3)
C21 C22 1.39(3)
C22 C23 1.48(3)
C23 C24 1.39(2)
C23 C28 1.45(3)
C24 C25 1.47(3)
C25 C26 1.33(4)
C26 C27 1.37(3)
C26 S1 1.73(2)
C27 C28 1.37(3)
C29 C30 1.3900
C29 C34 1.3900
C29 S1 1.648(15)
C30 C31 1.3900
C31 C32 1.3900
C32 C33 1.3900
C33 C34 1.3900
C35 C36 1.48(3)
C36 O4 1.30(2)
C36 C37 1.36(3)
C37 C38 1.42(3)
C38 O5 1.26(2)
C38 C39 1.44(3)
O2 S1 1.426(15)
S1 O3 1.419(16)
